data_4304035
loop_
_publ_author_name
'Pavel Afanasiev'
'Sandra Chouzier'
'Tivadar Czeri'
'Guillaume Pilet'
'Christophe Pichon'
'Magalie Roy'
'Michel Vrinat'

_publ_contact_author_address
; 
Groupe de Cristallographie et Ing\'enierie Mol\'eculaire
Laboratoire des Multimat\'eriaux et Interfaces
UMR 5615 CNRS-Universit\'e Claude Bernard Lyon 1
B\^at. Jules Raulin
43 bd du 11 Novembre 1918
69622 Villeurbanne cedex
FRANCE
;
_publ_contact_author_email guillaume.pilet@univ-lyon1.fr
_publ_contact_author_fax +33472431160
_publ_contact_author_name 'Guillaume Pilet'
_publ_contact_author_phone +33472448220
_publ_section_title
;
Nickel and Cobalt Hexamethylentetramine Complexes
(NO3)2Me(H2O)6(HMTA)2.4H2O (Me = Co2+, Ni2+): New Molecular Precursors for
the Preparation of Metal Dispersions
;
_journal_name_full 'Inorganic Chemistry'
_journal_page_first 2303
_journal_page_last 2311
_journal_paper_doi 10.1021/ic7013013
_journal_volume 47
_journal_year 2008
_chemical_formula_moiety 'C12 H44 Co1 N10 O16'
_chemical_formula_sum 'C12 H44 Co N10 O16'
_chemical_formula_weight 643.5
_space_group_IT_number 2
_symmetry_cell_setting triclinic
_symmetry_space_group_name_Hall '-P 1'
_symmetry_space_group_name_H-M 'P -1'
_atom_sites_solution_hydrogens geom
_atom_sites_solution_primary direct
_audit_creation_date 05-10-19
_audit_creation_method CRYSTALS_ver_12.82
_cell_angle_alpha 88.214(2)
_cell_angle_beta 75.600(3)
_cell_angle_gamma 61.618(2)
_cell_formula_units_Z 1
_cell_length_a 9.1231(3)
_cell_length_b 9.4137(5)
_cell_length_c 9.6718(4)
_cell_measurement_reflns_used 2554
_cell_measurement_temperature 293
_cell_measurement_theta_max 28
_cell_measurement_theta_min 1
_cell_volume 704.13(6)
_computing_cell_refinement 'DENZO/SCALEPACK (Otwinowski & Minor, 1997)'
_computing_data_collection 'COLLECT. Nonius (1997-2001).'
_computing_data_reduction 'DENZO/SCALEPACK (Otwinowski & Minor, 1997)'
_computing_molecular_graphics 'CAMERON (Watkin et al., 1996)'
_computing_publication_material 'CRYSTALS (Betteridge et al., 2003)'
_computing_structure_refinement 'CRYSTALS (Betteridge et al., 2003)'
_computing_structure_solution 'SIR97 (Altomare et al., 1999)'
_diffrn_ambient_temperature 293
_diffrn_measured_fraction_theta_full 0.997
_diffrn_measured_fraction_theta_max 0.984
_diffrn_measurement_device_type 'Nonius Kappa CCD'
_diffrn_measurement_method \w/2\q
_diffrn_radiation_monochromator graphite
_diffrn_radiation_type 'Mo K\a'
_diffrn_radiation_wavelength 0.71069
_diffrn_reflns_av_R_equivalents 0.040
_diffrn_reflns_limit_h_max 10
_diffrn_reflns_limit_h_min -11
_diffrn_reflns_limit_k_max 10
_diffrn_reflns_limit_k_min -12
_diffrn_reflns_limit_l_max 12
_diffrn_reflns_limit_l_min -12
_diffrn_reflns_number 4999
_diffrn_reflns_theta_full 27.020
_diffrn_reflns_theta_max 27.572
_diffrn_reflns_theta_min 2.185
_diffrn_standards_number 0
_exptl_absorpt_coefficient_mu 0.695
_exptl_absorpt_correction_T_max 1.0000
_exptl_absorpt_correction_T_min 1.0000
_exptl_absorpt_correction_type none
_exptl_crystal_colour rose
_exptl_crystal_density_diffrn 1.517
_exptl_crystal_description plate
_exptl_crystal_F_000 327.500
_exptl_crystal_size_max 0.14
_exptl_crystal_size_mid 0.11
_exptl_crystal_size_min 0.06
_refine_diff_density_max 0.59
_refine_diff_density_min -0.36
_refine_ls_extinction_coef 130(20)
_refine_ls_extinction_method 'Larson 1970 Crystallographic Computing eq 22'
_refine_ls_goodness_of_fit_ref 1.1214
_refine_ls_hydrogen_treatment mixed
_refine_ls_matrix_type full
_refine_ls_number_parameters 209
_refine_ls_number_reflns 2430
_refine_ls_number_restraints 16
_refine_ls_R_factor_all 0.0591
_refine_ls_R_factor_gt 0.0421
_refine_ls_shift/su_max 0.000405
_refine_ls_structure_factor_coef F
_refine_ls_weighting_details
;
 Method, part 1, Chebychev polynomial, (Watkin, 1994, Prince, 1982) 
 [weight] = 1.0/[A~0~*T~0~(x)+A~1~*T~1~(x) ... +A~n-1~]*T~n-1~(x)] 
 where A~i~ are the Chebychev coefficients listed below and x= Fcalc/Fmax 
 Method = Robust Weighting (Prince, 1982) 
 W = [weight] * [1-(deltaF/6*sigmaF)^2^]^2^ 
 A~i~ are: 
 0.844 0.197 0.571 -0.124E-01 0.706E-01 
;
_refine_ls_weighting_scheme calc
_refine_ls_wR_factor_all 0.0602
_refine_ls_wR_factor_gt 0.0480
_refine_ls_wR_factor_ref 0.0480
_reflns_limit_h_max 11
_reflns_limit_h_min -11
_reflns_limit_k_max 12
_reflns_limit_k_min -12
_reflns_limit_l_max 12
_reflns_limit_l_min 0
_reflns_number_gt 2430
_reflns_number_total 3217
_reflns_threshold_expression I>3.00u(I)
_oxford_diffrn_Wilson_B_factor 0.00
_oxford_diffrn_Wilson_scale 0.00
_oxford_refine_ls_scale 0.865(2)
_oxford_structure_analysis_title 'import in P -1'
_cod_data_source_file ic7013013-file001.cif
_cod_data_source_block x
_cod_depositor_comments
;
The following automatic conversions were performed:
'_symmetry_cell_setting' value 'Triclinic' changed to 'triclinic'
according to '/home/saulius/struct/CIF-dictionaries/cif_core.dic'
dictionary named 'cif_core.dic' version 2.4.1 from 2010-06-29.

Automatic conversion script
Id: cif_fix_enum 1527 2010-12-29 10:47:43Z saulius 
;
_cod_original_sg_symbol_H-M 'P -1 '
_cod_original_formula_sum 'C12 H44 Co1 N10 O16'
_cod_database_code 4304035

loop_
_symmetry_equiv_pos_as_xyz
x,y,z
-x,-y,-z

loop_
_atom_site_label
_atom_site_type_symbol
_atom_site_fract_x
_atom_site_fract_y
_atom_site_fract_z
_atom_site_U_iso_or_equiv
_atom_site_occupancy
_atom_site_adp_type
_atom_site_refinement_flags_posn
_atom_site_refinement_flags_adp
_atom_site_refinement_flags_occupancy
_atom_site_disorder_assembly
_atom_site_disorder_group
_atom_site_attached_hydrogens
Co1 Co -0.5000 0.0000 0.5000 0.0298 1.0000 Uani DS . . . . .
O1 O -0.6104(2) 0.1829(2) 0.36745(19) 0.0408 1.0000 Uani D . . . . .
O2 O -0.4885(2) -0.1821(2) 0.3701(2) 0.0437 1.0000 Uani D . . . . .
O3 O -0.2566(2) -0.0461(2) 0.39133(19) 0.0403 1.0000 Uani D . . . . .
O4 O -0.0163(3) -0.2732(3) 0.1796(2) 0.0591 1.0000 Uani D . . . . .
O5 O 0.3063(4) -0.4118(4) 0.2423(3) 0.0730 1.0000 Uani D . . . . .
O6 O 0.5302(6) -0.3209(4) -0.0345(4) 0.1290 1.0000 Uani . . . . . .
O7 O 0.4003(4) -0.0779(4) -0.0774(3) 0.0903 1.0000 Uani . . . . . .
O8 O 0.3591(3) -0.1402(3) 0.1383(2) 0.0722 1.0000 Uani . . . . . .
N1 N 0.4308(3) -0.1786(3) 0.0079(3) 0.0512 1.0000 Uani . . . . . .
N2 N 0.0468(3) 0.2936(3) 0.3383(2) 0.0384 1.0000 Uani . . . . . .
N3 N -0.1527(3) 0.1899(3) 0.3360(2) 0.0401 1.0000 Uani . . . . . .
N4 N -0.0473(3) 0.2960(3) 0.1227(2) 0.0413 1.0000 Uani . . . . . .
N5 N -0.2520(3) 0.4808(2) 0.3356(2) 0.0381 1.0000 Uani . . . . . .
C1 C -0.0074(3) 0.1721(3) 0.3893(3) 0.0412 1.0000 Uani . . . . . .
C2 C -0.1036(3) 0.4557(3) 0.3900(3) 0.0397 1.0000 Uani . . . . . .
C3 C -0.0986(4) 0.1740(3) 0.1777(3) 0.0450 1.0000 Uani . . . . . .
C4 C -0.2987(3) 0.3543(3) 0.3863(3) 0.0405 1.0000 Uani . . . . . .
C5 C -0.1958(3) 0.4581(3) 0.1773(3) 0.0428 1.0000 Uani . . . . . .
C6 C 0.0951(3) 0.2768(3) 0.1804(3) 0.0422 1.0000 Uani . . . . . .
H20 H -0.401(3) -0.276(2) 0.375(2) 0.0500 1.0000 Uiso D . . . . .
H11 H -0.720(2) 0.220(4) 0.369(2) 0.0500 1.0000 Uiso D . . . . .
H21 H -0.505(3) -0.178(2) 0.283(2) 0.0500 1.0000 Uiso D . . . . .
H31 H -0.191(3) -0.123(3) 0.320(2) 0.0500 1.0000 Uiso D . . . . .
H40 H -0.006(3) -0.275(4) 0.085(2) 0.0500 1.0000 Uiso D . . . . .
H30 H -0.233(4) 0.034(3) 0.378(3) 0.0500 1.0000 Uiso D . . . . .
H41 H 0.089(2) -0.324(4) 0.195(2) 0.0500 1.0000 Uiso D . . . . .
H10 H -0.548(3) 0.157(4) 0.280(2) 0.0500 1.0000 Uiso D . . . . .
H50 H 0.360(4) -0.502(3) 0.184(3) 0.0500 1.0000 Uiso D . . . . .
H51 H 0.333(4) -0.338(3) 0.201(3) 0.0500 1.0000 Uiso D . . . . .
H32 H -0.1972 0.1881 0.1404 0.0558 1.0000 Uiso . . . . . .
H33 H 0.0019 0.0634 0.1426 0.0558 1.0000 Uiso . . . . . .
H42 H -0.3353 0.3671 0.4939 0.0487 1.0000 Uiso . . . . . .
H43 H -0.3979 0.3680 0.3495 0.0487 1.0000 Uiso . . . . . .
H52 H -0.1614 0.5417 0.1414 0.0507 1.0000 Uiso . . . . . .
H53 H -0.2939 0.4717 0.1394 0.0507 1.0000 Uiso . . . . . .
H12 H -0.0437 0.1857 0.4971 0.0510 1.0000 Uiso . . . . . .
H13 H 0.0929 0.0606 0.3558 0.0510 1.0000 Uiso . . . . . .
H61 H 0.1288 0.3610 0.1453 0.0504 1.0000 Uiso . . . . . .
H62 H 0.1968 0.1662 0.1444 0.0504 1.0000 Uiso . . . . . .
H22 H -0.1390 0.4670 0.4975 0.0491 1.0000 Uiso . . . . . .
H23 H -0.0695 0.5405 0.3566 0.0491 1.0000 Uiso . . . . . .

loop_
_atom_site_aniso_label
_atom_site_aniso_U_11
_atom_site_aniso_U_22
_atom_site_aniso_U_33
_atom_site_aniso_U_23
_atom_site_aniso_U_13
_atom_site_aniso_U_12
Co1 0.0281(2) 0.0285(2) 0.0299(3) 0.00229(16) -0.00734(16) -0.01146(17)
O1 0.0355(8) 0.0457(10) 0.0397(9) 0.0125(8) -0.0146(7) -0.0169(8)
O2 0.0501(10) 0.0320(9) 0.0446(10) -0.0020(7) -0.0217(8) -0.0116(8)
O3 0.0340(8) 0.0369(9) 0.0443(10) -0.0041(7) 0.0010(7) -0.0177(7)
O4 0.0537(12) 0.0648(13) 0.0399(11) -0.0036(9) -0.0001(9) -0.0193(10)
O5 0.0772(16) 0.0736(16) 0.0603(14) 0.0067(12) -0.0132(12) -0.0326(14)
O6 0.138(3) 0.0669(19) 0.108(3) -0.0131(18) 0.004(2) -0.009(2)
O7 0.105(2) 0.090(2) 0.0590(15) 0.0210(14) -0.0203(15) -0.0351(17)
O8 0.0735(15) 0.0878(17) 0.0434(12) 0.0023(11) -0.0126(11) -0.0308(13)
N1 0.0430(12) 0.0601(15) 0.0435(13) -0.0001(11) -0.0125(10) -0.0186(11)
N2 0.0352(10) 0.0406(11) 0.0414(11) 0.0066(9) -0.0134(8) -0.0186(9)
N3 0.0365(10) 0.0376(11) 0.0460(12) -0.0009(9) -0.0057(9) -0.0200(9)
N4 0.0400(11) 0.0468(12) 0.0345(10) -0.0015(9) -0.0086(8) -0.0193(9)
N5 0.0358(10) 0.0338(10) 0.0395(11) -0.0005(8) -0.0112(8) -0.0119(8)
C1 0.0386(12) 0.0389(12) 0.0457(14) 0.0101(10) -0.0136(10) -0.0177(10)
C2 0.0442(13) 0.0372(12) 0.0400(13) 0.0023(10) -0.0149(10) -0.0197(10)
C3 0.0483(14) 0.0439(13) 0.0446(14) -0.0058(11) -0.0093(11) -0.0245(12)
C4 0.0318(11) 0.0429(13) 0.0436(13) 0.0006(10) -0.0054(9) -0.0175(10)
C5 0.0424(13) 0.0434(13) 0.0398(13) 0.0071(10) -0.0159(10) -0.0163(11)
C6 0.0333(11) 0.0481(14) 0.0420(13) 0.0023(11) -0.0057(10) -0.0190(11)

loop_
_atom_type_symbol
_atom_type_scat_dispersion_real
_atom_type_scat_dispersion_imag
_atom_type_scat_Cromer_Mann_a1
_atom_type_scat_Cromer_Mann_b1
_atom_type_scat_Cromer_Mann_a2
_atom_type_scat_Cromer_Mann_b2
_atom_type_scat_Cromer_Mann_a3
_atom_type_scat_Cromer_Mann_b3
_atom_type_scat_Cromer_Mann_a4
_atom_type_scat_Cromer_Mann_b4
_atom_type_scat_Cromer_Mann_c
_atom_type_scat_source
C 0.0033 0.0016 2.3100 20.8439 1.0200 10.2075 1.5886 0.5687 0.8650 51.6512 0.2156 'International Tables Vol C 4.2.6.8 and 6.1.1.4'
H 0.0000 0.0000 0.4930 10.5109 0.3229 26.1257 0.1402 3.1424 0.0408 57.7998 0.0030 'International Tables Vol C 4.2.6.8 and 6.1.1.4'
N 0.0061 0.0033 12.2126 0.0057 3.1322 9.8933 2.0125 28.9975 1.1663 0.5826 -11.5290 'International Tables Vol C 4.2.6.8 and 6.1.1.4'
O 0.0106 0.0060 3.0485 13.2771 2.2868 5.7011 1.5463 0.3239 0.8670 32.9089 0.2508 'International Tables Vol C 4.2.6.8 and 6.1.1.4'
Co 0.3494 0.9721 12.2841 4.2791 7.3409 0.2784 4.0034 13.5359 2.3488 71.1692 1.0118 'International Tables Vol C 4.2.6.8 and 6.1.1.4'

loop_
_geom_angle_atom_site_label_1
_geom_angle_site_symmetry_1
_geom_angle_atom_site_label_2
_geom_angle_site_symmetry_2
_geom_angle_atom_site_label_3
_geom_angle_site_symmetry_3
_geom_angle
_geom_angle_publ_flag
O1 2_456 Co1 . O2 2_456 93.30(9) yes
O1 2_456 Co1 . O3 2_456 91.27(9) yes
O2 2_456 Co1 . O3 2_456 92.41(9) yes
O1 2_456 Co1 . O1 . 179.995 yes
O2 2_456 Co1 . O1 . 86.70(8) yes
O3 2_456 Co1 . O1 . 88.73(7) yes
O1 2_456 Co1 . O2 . 86.70(9) yes
O2 2_456 Co1 . O2 . 179.995 yes
O3 2_456 Co1 . O2 . 87.59(8) yes
O1 . Co1 . O2 . 93.30(9) yes
O1 2_456 Co1 . O3 . 88.73(9) yes
O2 2_456 Co1 . O3 . 87.59(9) yes
O3 2_456 Co1 . O3 . 179.994 yes
O1 . Co1 . O3 . 91.27(9) yes
O2 . Co1 . O3 . 92.41(9) yes
Co1 . O1 . H11 . 118.9(19) no
Co1 . O1 . H10 . 111.8(19) no
H11 . O1 . H10 . 109.7(2) no
Co1 . O2 . H20 . 109.8(2) no
Co1 . O2 . H21 . 129.1(16) no
H20 . O2 . H21 . 109.8(2) no
Co1 . O3 . H31 . 122.7(17) no
Co1 . O3 . H30 . 119.7(17) no
H31 . O3 . H30 . 109.7(2) no
H40 . O4 . H41 . 109.7(2) no
H50 . O5 . H51 . 109.7(2) no
O8 . N1 . O6 . 118.8(3) yes
O8 . N1 . O7 . 121.3(3) yes
O6 . N1 . O7 . 119.8(3) yes
C1 . N2 . C2 . 107.54(19) yes
C1 . N2 . C6 . 108.8(2) yes
C2 . N2 . C6 . 108.41(19) yes
C1 . N3 . C3 . 108.2(2) yes
C1 . N3 . C4 . 108.27(19) yes
C3 . N3 . C4 . 108.3(2) yes
C3 . N4 . C5 . 108.0(2) yes
C3 . N4 . C6 . 108.5(2) yes
C5 . N4 . C6 . 108.2(2) yes
C2 . N5 . C4 . 107.75(19) yes
C2 . N5 . C5 . 108.5(2) yes
C4 . N5 . C5 . 108.2(2) yes
N2 . C1 . N3 . 111.9(2) yes
N2 . C1 . H12 . 108.8 no
N3 . C1 . H12 . 109.0 no
N2 . C1 . H13 . 109.1 no
N3 . C1 . H13 . 109.0 no
H12 . C1 . H13 . 108.9 no
N5 . C2 . N2 . 111.68(19) yes
N5 . C2 . H22 . 109.3 no
N2 . C2 . H22 . 108.9 no
N5 . C2 . H23 . 109.1 no
N2 . C2 . H23 . 108.9 no
H22 . C2 . H23 . 108.9 no
N3 . C3 . N4 . 112.0(2) yes
N3 . C3 . H32 . 108.9 no
N4 . C3 . H32 . 108.9 no
N3 . C3 . H33 . 109.0 no
N4 . C3 . H33 . 108.7 no
H32 . C3 . H33 . 109.4 no
N5 . C4 . N3 . 111.72(19) yes
N5 . C4 . H42 . 109.1 no
N3 . C4 . H42 . 109.1 no
N5 . C4 . H43 . 109.1 no
N3 . C4 . H43 . 108.9 no
H42 . C4 . H43 . 108.9 no
N5 . C5 . N4 . 111.9(2) yes
N5 . C5 . H52 . 109.1 no
N4 . C5 . H52 . 108.5 no
N5 . C5 . H53 . 109.2 no
N4 . C5 . H53 . 108.7 no
H52 . C5 . H53 . 109.3 no
N2 . C6 . N4 . 112.09(19) yes
N2 . C6 . H61 . 109.1 no
N4 . C6 . H61 . 109.0 no
N2 . C6 . H62 . 108.9 no
N4 . C6 . H62 . 108.8 no
H61 . C6 . H62 . 108.9 no

loop_
_geom_bond_atom_site_label_1
_geom_bond_site_symmetry_1
_geom_bond_atom_site_label_2
_geom_bond_site_symmetry_2
_geom_bond_distance
_geom_bond_publ_flag
Co1 . O1 2_456 2.1161(18) yes
Co1 . O2 2_456 2.1037(19) yes
Co1 . O3 2_456 2.0435(19) yes
Co1 . O1 . 2.1161(18) yes
Co1 . O2 . 2.1037(19) yes
Co1 . O3 . 2.0435(19) yes
O1 . H11 . 0.882(17) no
O1 . H10 . 0.864(17) no
O2 . H20 . 0.878(17) no
O2 . H21 . 0.887(17) no
O3 . H31 . 0.881(17) no
O3 . H30 . 0.879(17) no
O4 . H40 . 0.896(17) no
O4 . H41 . 0.896(17) no
O5 . H50 . 0.881(17) no
O5 . H51 . 0.894(17) no
O6 . N1 . 1.216(4) yes
O7 . N1 . 1.213(4) yes
O8 . N1 . 1.242(3) yes
N2 . C1 . 1.475(3) yes
N2 . C2 . 1.476(3) yes
N2 . C6 . 1.471(3) yes
N3 . C1 . 1.474(3) yes
N3 . C3 . 1.476(4) yes
N3 . C4 . 1.473(3) yes
N4 . C3 . 1.473(4) yes
N4 . C5 . 1.473(3) yes
N4 . C6 . 1.470(3) yes
N5 . C2 . 1.485(3) yes
N5 . C4 . 1.478(3) yes
N5 . C5 . 1.477(3) yes
C1 . H12 . 1.005 no
C1 . H13 . 1.003 no
C2 . H22 . 1.002 no
C2 . H23 . 1.004 no
C3 . H32 . 1.001 no
C3 . H33 . 1.000 no
C4 . H42 . 1.003 no
C4 . H43 . 1.004 no
C5 . H52 . 1.001 no
C5 . H53 . 1.002 no
C6 . H61 . 1.002 no
C6 . H62 . 1.005 no

loop_
_geom_hbond_atom_site_label_D
_geom_hbond_site_symmetry_D
_geom_hbond_atom_site_label_H
_geom_hbond_site_symmetry_H
_geom_hbond_atom_site_label_A
_geom_hbond_site_symmetry_A
_geom_hbond_angle_DHA
_geom_hbond_distance_DH
_geom_hbond_distance_HA
_geom_hbond_distance_DA
_geom_hbond_publ_flag
O2 . H20 . N5 1_545 154.7 0.878 2.016 2.835 yes
O1 . H11 . N2 1_455 170.4 0.882 2.002 2.875 yes
O2 . H21 . O8 1_455 156.3 0.887 2.009 2.844 yes
O3 . H31 . O4 . 166.2 0.881 1.811 2.675 yes
O4 . H40 . N4 2_555 172.6 0.896 1.940 2.830 yes
O3 . H30 . N3 . 172.7 0.879 1.918 2.792 yes
O4 . H41 . O5 . 173.4 0.896 1.923 2.814 yes
O1 . H10 . O7 2_555 174.7 0.864 2.005 2.867 yes
O5 . H50 . O6 2_645 171.7 0.881 1.928 2.802 yes
O5 . H51 . O8 . 169.3 0.894 2.041 2.924 yes
